data_4022707
loop_
_publ_author_name
'Masahiko Shibahara'
'Motonori Watanabe'
'Tetsuo Iwanaga'
'Keiko Ideta'
'Teruo Shinmyozu'

_publ_section_title
;
 Synthesis, Structure, and Transannular \p-\p Interaction
 of Multilayered [3.3]Metacyclophanes
;
_journal_name_full 'Journal of Organic Chemistry'
_journal_page_first 2865
_journal_page_last 2877
_journal_paper_doi 10.1021/jo062220m
_journal_volume 72
_journal_year 2007
_chemical_formula_moiety 'C42 H48 '
_chemical_formula_sum 'C42 H48'
_chemical_formula_weight 552.84
_space_group_IT_number 14
_symmetry_cell_setting monoclinic
_symmetry_Int_Tables_number 14
_symmetry_space_group_name_Hall '-P 2yab'
_symmetry_space_group_name_H-M 'P 1 21/a 1'
_audit_creation_date 'Thu Dec 16 13:29:13 2004'
_audit_creation_method 'by teXsan'
_cell_angle_alpha 90
_cell_angle_beta 18.4827(2)
_cell_angle_gamma 90
_cell_formula_units_Z 4
_cell_length_a 29.2281
_cell_length_b 11.3490(1)
_cell_length_c 29.1340
_cell_measurement_reflns_used 28735
_cell_measurement_temperature 123.2
_cell_measurement_theta_max 27.4
_cell_measurement_theta_min 2.2
_cell_volume 3063.67(5)
_computing_cell_refinement PROCESS-AUTO
_computing_data_collection PROCESS-AUTO
_computing_data_reduction 'teXsan Ver. 1.11'
_computing_publication_material 'teXsan Ver. 1.11'
_computing_structure_refinement 'teXsan Ver. 1.10'
_computing_structure_solution SIR97
_diffrn_detector_area_resol_mean 10.00
_diffrn_measured_fraction_theta_full 0.9970
_diffrn_measured_fraction_theta_max 0.9970
_diffrn_measurement_device_type 'Rigaku RAXIS-RAPID Imaging Plate'
_diffrn_measurement_method \w
_diffrn_radiation_type 'Mo K\a'
_diffrn_radiation_wavelength 0.7107
_diffrn_reflns_av_R_equivalents 0.040
_diffrn_reflns_limit_h_max 37
_diffrn_reflns_limit_h_min 0
_diffrn_reflns_limit_k_max 14
_diffrn_reflns_limit_k_min 0
_diffrn_reflns_limit_l_max 37
_diffrn_reflns_limit_l_min -11
_diffrn_reflns_number 27817
_diffrn_reflns_theta_full 27.46
_diffrn_reflns_theta_max 27.46
_exptl_absorpt_coefficient_mu 0.067
_exptl_absorpt_correction_T_max 0.993
_exptl_absorpt_correction_T_min 0.783
_exptl_absorpt_correction_type multi-scan
_exptl_absorpt_process_details '(Higashi, 1995)'
_exptl_crystal_colour colorless
_exptl_crystal_density_diffrn 1.198
_exptl_crystal_density_method 'not measured'
_exptl_crystal_description block
_exptl_crystal_size_max 0.500
_exptl_crystal_size_mid 0.380
_exptl_crystal_size_min 0.100
_refine_diff_density_max 0.33
_refine_diff_density_min -0.25
_refine_ls_extinction_method none
_refine_ls_goodness_of_fit_ref 1.399
_refine_ls_hydrogen_treatment noref
_refine_ls_number_parameters 379
_refine_ls_number_reflns 6981
_refine_ls_R_factor_gt 0.0424
_refine_ls_shift/su_max 0.0004
_refine_ls_structure_factor_coef Fsqd
_refine_ls_weighting_details 'w = 1/[\s^2^(Fo^2^) + (0.05000(Max(Fo^2^,0) + 2Fc^2^)/3)^2^]'
_refine_ls_weighting_scheme calc
_refine_ls_wR_factor_ref 0.1215
_reflns_number_gt 5591
_reflns_number_total 6981
_reflns_threshold_expression F^2^>2.0\s(F^2^)
_cod_data_source_file jo062220msi20061026_030224.cif
_cod_data_source_block b
_cod_original_sg_symbol_H-M 'P 21/a'
_cod_original_formula_sum 'C42 H48 '
_cod_database_code 4022707

loop_
_symmetry_equiv_pos_as_xyz
x,y,z
1/2-x,1/2+y,-z
-x,-y,-z
1/2+x,1/2-y,z

loop_
_atom_site_label
_atom_site_type_symbol
_atom_site_fract_x
_atom_site_fract_y
_atom_site_fract_z
_atom_site_U_iso_or_equiv
_atom_site_adp_type
_atom_site_occupancy
_atom_site_calc_flag
C(1) C 0.5135(1) 0.2577(1) -0.2423(1) 0.0217(3) Uani 1.00 d
C(2) C 0.6125(1) 0.3302(1) -0.3681(1) 0.0214(3) Uani 1.00 d
C(3) C 0.5511(1) 0.4459(1) -0.3287(1) 0.0228(3) Uani 1.00 d
C(4) C 0.4329(1) 0.4306(1) -0.2514(1) 0.0187(3) Uani 1.00 d
C(5) C 0.2900(1) 0.4567(1) -0.1045(1) 0.0191(3) Uani 1.00 d
C(6) C 0.1767(1) 0.4310(1) -0.0267(1) 0.0195(3) Uani 1.00 d
C(7) C 0.2103(1) 0.3865(1) -0.1019(1) 0.0214(3) Uani 1.00 d
C(8) C 0.3527(1) 0.3650(1) -0.2497(1) 0.0214(3) Uani 1.00 d
C(9) C 0.4628(1) 0.3856(1) -0.3234(1) 0.0202(3) Uani 1.00 d
C(10) C 0.0216(1) 0.4460(1) 0.1360(1) 0.0251(3) Uani 1.00 d
C(11) C -0.0599(1) 0.3297(1) 0.2223(1) 0.0247(3) Uani 1.00 d
C(12) C -0.0127(1) 0.2576(1) 0.2194(1) 0.0231(3) Uani 1.00 d
C(13) C 0.1312(1) 0.1940(1) 0.0792(1) 0.0182(3) Uani 1.00 d
C(14) C 0.2493(1) 0.2377(1) -0.0090(1) 0.0186(3) Uani 1.00 d
C(15) C 0.3891(1) 0.1939(1) -0.1469(1) 0.0176(3) Uani 1.00 d
C(16) C 0.4083(1) 0.0913(1) -0.1913(1) 0.0164(3) Uani 1.00 d
C(17) C 0.2868(1) 0.0394(1) -0.0953(1) 0.0152(3) Uani 1.00 d
C(18) C 0.1509(1) 0.0916(1) 0.0340(1) 0.0171(3) Uani 1.00 d
C(19) C 0.5540(1) 0.0398(1) -0.3422(1) 0.0186(3) Uani 1.00 d
C(20) C 0.6034(1) 0.0786(1) -0.4380(1) 0.0180(3) Uani 1.00 d
C(21) C 0.6211(1) -0.0234(1) -0.4890(1) 0.0174(3) Uani 1.00 d
C(22) C 0.4839(1) -0.0927(1) -0.3676(1) 0.0151(3) Uani 1.00 d
C(23) C 0.3596(1) -0.0331(1) -0.2634(1) 0.0158(3) Uani 1.00 d
C(24) C 0.2273(1) -0.0887(1) -0.1448(1) 0.0158(3) Uani 1.00 d
C(25) C 0.2202(1) -0.2114(1) -0.1326(1) 0.0163(3) Uani 1.00 d
C(26) C 0.3428(1) -0.2703(1) -0.2338(1) 0.0166(3) Uani 1.00 d
C(27) C 0.4750(1) -0.2146(1) -0.3522(1) 0.0157(3) Uani 1.00 d
C(28) C 0.0957(1) -0.0146(1) -0.0311(1) 0.0192(3) Uani 1.00 d
C(29) C 0.0636(1) 0.0835(1) 0.0345(1) 0.0197(3) Uani 1.00 d
C(30) C 0.0390(1) 0.0411(1) 0.1081(1) 0.0184(3) Uani 1.00 d
C(31) C 0.0878(1) -0.2829(1) -0.0197(1) 0.0206(3) Uani 1.00 d
C(32) C 0.0578(1) -0.2889(1) -0.0431(1) 0.0230(3) Uani 1.00 d
C(33) C 0.1623(1) -0.3658(1) -0.1707(1) 0.0264(3) Uani 1.00 d
C(34) C 0.3136(1) -0.3175(1) -0.3184(1) 0.0225(3) Uani 1.00 d
C(35) C 0.4283(1) -0.3733(1) -0.4059(1) 0.0213(3) Uani 1.00 d
C(36) C 0.5654(1) -0.3232(1) -0.5339(1) 0.0206(3) Uani 1.00 d
C(37) C 0.5891(1) -0.2171(1) -0.5791(1) 0.0243(3) Uani 1.00 d
C(38) C 0.4776(2) -0.1621(1) -0.4966(1) 0.0278(4) Uani 1.00 d
C(39) C 0.3409(1) -0.2117(1) -0.3671(1) 0.0266(4) Uani 1.00 d
C(40) C 0.6810(1) -0.3778(1) -0.6143(1) 0.0240(3) Uani 1.00 d
C(41) C 0.7215(1) -0.3026(1) -0.6109(1) 0.0216(3) Uani 1.00 d
C(42) C 0.6042(1) -0.2896(1) -0.4622(1) 0.0189(3) Uani 1.00 d
H(1) H 0.5710 0.2007 -0.2817 0.0243 Uiso 1.00 calc
H(2) H 0.4738 0.3106 -0.1824 0.0243 Uiso 1.00 calc
H(3) H 0.6987 0.3483 -0.4336 0.0231 Uiso 1.00 calc
H(4) H 0.6373 0.2819 -0.4174 0.0231 Uiso 1.00 calc
H(5) H 0.5133 0.4895 -0.2674 0.0254 Uiso 1.00 calc
H(6) H 0.6281 0.4894 -0.4154 0.0254 Uiso 1.00 calc
H(7) H 0.2692 0.4925 -0.0558 0.0212 Uiso 1.00 calc
H(8) H 0.1352 0.3714 -0.0519 0.0242 Uiso 1.00 calc
H(9) H 0.3738 0.3351 -0.2999 0.0254 Uiso 1.00 calc
H(10) H 0.5607 0.3690 -0.4250 0.0218 Uiso 1.00 calc
H(11) H -0.0280 0.4883 0.1597 0.0290 Uiso 1.00 calc
H(12) H 0.0203 0.4905 0.1647 0.0290 Uiso 1.00 calc
H(13) H -0.0479 0.2812 0.1843 0.0274 Uiso 1.00 calc
H(14) H -0.1597 0.3481 0.3205 0.0274 Uiso 1.00 calc
H(15) H -0.0073 0.3106 0.2395 0.0247 Uiso 1.00 calc
H(16) H -0.0853 0.2005 0.2942 0.0247 Uiso 1.00 calc
H(17) H 0.2344 0.3024 0.0255 0.0209 Uiso 1.00 calc
H(18) H 0.2981 -0.0359 -0.1200 0.0163 Uiso 1.00 calc
H(19) H 0.6234 0.0668 -0.3865 0.0213 Uiso 1.00 calc
H(20) H 0.5491 -0.0435 -0.3365 0.0213 Uiso 1.00 calc
H(21) H 0.6932 0.1186 -0.5210 0.0208 Uiso 1.00 calc
H(22) H 0.5330 0.1315 -0.3832 0.0208 Uiso 1.00 calc
H(23) H 0.6912 -0.0765 -0.5434 0.0197 Uiso 1.00 calc
H(24) H 0.6552 0.0073 -0.5497 0.0197 Uiso 1.00 calc
H(25) H 0.3663 0.0495 -0.2745 0.0167 Uiso 1.00 calc
H(26) H 0.3370 -0.3530 -0.2229 0.0190 Uiso 1.00 calc
H(27) H 0.1098 0.0202 -0.0738 0.0220 Uiso 1.00 calc
H(28) H 0.0141 -0.0656 0.0454 0.0220 Uiso 1.00 calc
H(29) H 0.1433 0.1367 -0.0416 0.0214 Uiso 1.00 calc
H(30) H -0.0205 0.1244 0.1045 0.0214 Uiso 1.00 calc
H(31) H 0.0446 -0.0425 0.1036 0.0198 Uiso 1.00 calc
H(32) H -0.0546 0.0652 0.2069 0.0198 Uiso 1.00 calc
H(33) H 0.1011 -0.3611 -0.0213 0.0232 Uiso 1.00 calc
H(34) H 0.0065 -0.2488 0.0727 0.0232 Uiso 1.00 calc
H(35) H -0.0382 -0.3176 0.0440 0.0264 Uiso 1.00 calc
H(36) H 0.0625 -0.2102 -0.0596 0.0264 Uiso 1.00 calc
H(37) H 0.1228 -0.3749 -0.1631 0.0319 Uiso 1.00 calc
H(38) H 0.1657 -0.4413 -0.1593 0.0319 Uiso 1.00 calc
H(39) H 0.4121 -0.4487 -0.3765 0.0238 Uiso 1.00 calc
H(40) H 0.6830 -0.1821 -0.6680 0.0279 Uiso 1.00 calc
H(41) H 0.4946 -0.0889 -0.5282 0.0328 Uiso 1.00 calc
H(42) H 0.2648 -0.1730 -0.3109 0.0307 Uiso 1.00 calc
H(43) H 0.7646 -0.3907 -0.7119 0.0274 Uiso 1.00 calc
H(44) H 0.6465 -0.4527 -0.5705 0.0274 Uiso 1.00 calc
H(45) H 0.7446 -0.2255 -0.6438 0.0240 Uiso 1.00 calc
H(46) H 0.8045 -0.3361 -0.6759 0.0240 Uiso 1.00 calc
H(47) H 0.5697 -0.3664 -0.4221 0.0209 Uiso 1.00 calc
H(48) H 0.6471 -0.2556 -0.4766 0.0209 Uiso 1.00 calc

loop_
_atom_site_aniso_label
_atom_site_aniso_U_11
_atom_site_aniso_U_22
_atom_site_aniso_U_33
_atom_site_aniso_U_12
_atom_site_aniso_U_13
_atom_site_aniso_U_23
C(1) 0.0231(7) 0.0224(6) 0.0263(6) -0.0012(5) -0.0238(6) 0.0007(5)
C(2) 0.0170(6) 0.0211(6) 0.0222(6) -0.0026(5) -0.0184(6) 0.0022(5)
C(3) 0.0219(6) 0.0190(6) 0.0259(6) -0.0024(5) -0.0226(6) 0.0017(5)
C(4) 0.0209(6) 0.0128(5) 0.0235(6) -0.0019(5) -0.0211(6) 0.0024(5)
C(5) 0.0223(6) 0.0147(6) 0.0231(6) 0.0019(5) -0.0217(6) -0.0022(5)
C(6) 0.0200(6) 0.0132(6) 0.0223(6) 0.0026(5) -0.0199(6) -0.0020(5)
C(7) 0.0244(7) 0.0162(6) 0.0295(7) 0.0002(5) -0.0259(6) 0.0001(5)
C(8) 0.0279(7) 0.0172(6) 0.0278(7) 0.0015(5) -0.0269(7) -0.0016(5)
C(9) 0.0198(6) 0.0170(6) 0.0195(6) 0.0004(5) -0.0184(6) 0.0004(5)
C(10) 0.0203(7) 0.0211(6) 0.0237(6) 0.0062(5) -0.0203(6) -0.0067(5)
C(11) 0.0144(6) 0.0251(7) 0.0175(6) 0.0040(5) -0.0143(6) -0.0052(5)
C(12) 0.0172(6) 0.0242(6) 0.0162(6) 0.0011(5) -0.0152(6) -0.0029(5)
C(13) 0.0174(6) 0.0192(6) 0.0160(6) 0.0006(5) -0.0157(6) 0.0000(5)
C(14) 0.0211(6) 0.0178(6) 0.0199(6) -0.0001(5) -0.0196(6) -0.0002(5)
C(15) 0.0197(6) 0.0185(6) 0.0205(6) -0.0013(5) -0.0194(6) 0.0018(5)
C(16) 0.0164(6) 0.0186(6) 0.0172(5) 0.0009(5) -0.0161(5) 0.0002(4)
C(17) 0.0171(6) 0.0146(5) 0.0166(5) -0.0005(4) -0.0161(5) 0.0008(4)
C(18) 0.0155(6) 0.0194(6) 0.0150(5) -0.0024(5) -0.0144(5) 0.0030(4)
C(19) 0.0162(6) 0.0200(6) 0.0194(6) 0.0019(5) -0.0169(6) -0.0021(5)
C(20) 0.0130(6) 0.0154(6) 0.0146(5) -0.0023(4) -0.0125(5) 0.0016(4)
C(21) 0.0139(6) 0.0183(6) 0.0143(5) 0.0002(4) -0.0131(5) -0.0004(4)
C(22) 0.0151(6) 0.0169(6) 0.0141(5) 0.0003(4) -0.0138(5) -0.0009(4)
C(23) 0.0173(6) 0.0146(5) 0.0175(5) 0.0006(4) -0.0166(5) -0.0008(4)
C(24) 0.0158(6) 0.0192(6) 0.0162(5) 0.0026(5) -0.0154(5) -0.0030(4)
C(25) 0.0156(6) 0.0193(6) 0.0153(5) -0.0016(5) -0.0147(5) 0.0010(4)
C(26) 0.0190(6) 0.0150(6) 0.0184(6) -0.0002(5) -0.0179(6) 0.0003(4)
C(27) 0.0157(6) 0.0180(6) 0.0157(5) 0.0024(5) -0.0150(5) -0.0024(4)
C(28) 0.0166(6) 0.0217(6) 0.0202(6) 0.0026(5) -0.0175(6) -0.0031(5)
C(29) 0.0183(6) 0.0187(6) 0.0222(6) 0.0040(5) -0.0192(6) -0.0042(5)
C(30) 0.0130(6) 0.0201(6) 0.0142(5) -0.0006(5) -0.0125(5) -0.0004(4)
C(31) 0.0165(6) 0.0212(6) 0.0182(6) -0.0026(5) -0.0161(6) 0.0021(5)
C(32) 0.0175(6) 0.0248(6) 0.0212(6) -0.0018(5) -0.0180(6) 0.0001(5)
C(33) 0.0231(7) 0.0284(7) 0.0276(7) -0.0008(6) -0.0240(7) -0.0024(5)
C(34) 0.0231(7) 0.0258(7) 0.0239(6) 0.0015(5) -0.0225(6) -0.0041(5)
C(35) 0.0237(6) 0.0186(6) 0.0241(6) 0.0020(5) -0.0228(6) -0.0037(5)
C(36) 0.0209(6) 0.0226(6) 0.0205(6) 0.0045(5) -0.0197(6) -0.0067(5)
C(37) 0.0210(6) 0.0313(7) 0.0188(6) -0.0010(5) -0.0188(6) -0.0001(5)
C(38) 0.0310(7) 0.0325(7) 0.0274(7) 0.0025(6) -0.0281(7) -0.0008(6)
C(39) 0.0258(7) 0.0349(8) 0.0267(7) 0.0073(6) -0.0253(7) -0.0062(6)
C(40) 0.0206(6) 0.0225(6) 0.0225(6) 0.0061(5) -0.0201(6) -0.0080(5)
C(41) 0.0160(6) 0.0218(6) 0.0203(6) 0.0060(5) -0.0168(6) -0.0070(5)
C(42) 0.0189(6) 0.0161(6) 0.0220(6) 0.0023(5) -0.0194(6) -0.0020(5)

loop_
_atom_type_symbol
_atom_type_description
_atom_type_scat_dispersion_real
_atom_type_scat_dispersion_imag
_atom_type_scat_source
C C 0.003 0.002
;International Tables for Crystallography
(1992, Vol. C, Tables 4.2.6.8 and 6.1.1.1)
;
H H 0.000 0.000
;International Tables for Crystallography
(1992, Vol. C, Table 6.1.1.2)
;

loop_
_geom_angle_atom_site_label_1
_geom_angle_atom_site_label_2
_geom_angle_atom_site_label_3
_geom_angle
_geom_angle_publ_flag
C(2) C(1) C(15) 116.50(10) yes
C(1) C(2) C(3) 116.9(1) yes
C(2) C(3) C(4) 114.5(1) yes
C(3) C(4) C(5) 120.6(1) yes
C(3) C(4) C(9) 121.0(1) yes
C(5) C(4) C(9) 118.3(1) yes
C(4) C(5) C(6) 121.9(1) yes
C(5) C(6) C(7) 118.2(1) yes
C(5) C(6) C(10) 120.7(1) yes
C(7) C(6) C(10) 121.1(1) yes
C(6) C(7) C(8) 120.8(1) yes
C(7) C(8) C(9) 119.9(1) yes
C(4) C(9) C(8) 120.7(1) yes
C(6) C(10) C(11) 114.7(1) yes
C(10) C(11) C(12) 116.6(1) yes
C(11) C(12) C(13) 116.9(1) yes
C(12) C(13) C(14) 119.2(1) yes
C(12) C(13) C(18) 122.8(1) yes
C(14) C(13) C(18) 118.0(1) yes
C(13) C(14) C(15) 123.5(1) yes
C(1) C(15) C(14) 119.4(1) yes
C(1) C(15) C(16) 122.7(1) yes
C(14) C(15) C(16) 117.9(1) yes
C(15) C(16) C(17) 118.2(1) yes
C(15) C(16) C(19) 124.2(1) yes
C(17) C(16) C(19) 117.4(1) yes
C(16) C(17) C(18) 123.5(1) yes
C(13) C(18) C(17) 118.0(1) yes
C(13) C(18) C(30) 124.4(1) yes
C(17) C(18) C(30) 117.3(1) yes
C(16) C(19) C(20) 111.66(9) yes
C(19) C(20) C(21) 114.16(10) yes
C(20) C(21) C(22) 114.53(9) yes
C(21) C(22) C(23) 119.3(1) yes
C(21) C(22) C(27) 122.4(1) yes
C(23) C(22) C(27) 118.2(1) yes
C(22) C(23) C(24) 123.3(1) yes
C(23) C(24) C(25) 118.2(1) yes
C(23) C(24) C(28) 119.2(1) yes
C(25) C(24) C(28) 122.5(1) yes
C(24) C(25) C(26) 118.3(1) yes
C(24) C(25) C(31) 122.7(1) yes
C(26) C(25) C(31) 118.9(1) yes
C(25) C(26) C(27) 123.3(1) yes
C(22) C(27) C(26) 118.5(1) yes
C(22) C(27) C(42) 123.0(1) yes
C(26) C(27) C(42) 118.5(1) yes
C(24) C(28) C(29) 114.24(10) yes
C(28) C(29) C(30) 115.29(10) yes
C(18) C(30) C(29) 111.60(9) yes
C(25) C(31) C(32) 114.58(10) yes
C(31) C(32) C(33) 115.8(1) yes
C(32) C(33) C(34) 114.6(1) yes
C(33) C(34) C(35) 120.8(1) yes
C(33) C(34) C(39) 121.1(1) yes
C(35) C(34) C(39) 118.0(1) yes
C(34) C(35) C(36) 122.4(1) yes
C(35) C(36) C(37) 118.2(1) yes
C(35) C(36) C(40) 120.7(1) yes
C(37) C(36) C(40) 121.0(1) yes
C(36) C(37) C(38) 120.4(1) yes
C(37) C(38) C(39) 120.2(1) yes
C(34) C(39) C(38) 120.6(1) yes
C(36) C(40) C(41) 113.6(1) yes
C(40) C(41) C(42) 116.0(1) yes
C(27) C(42) C(41) 115.88(10) yes

loop_
_geom_bond_atom_site_label_1
_geom_bond_atom_site_label_2
_geom_bond_distance
_geom_bond_publ_flag
C(1) C(2) 1.538(2) yes
C(1) C(15) 1.515(2) yes
C(2) C(3) 1.534(2) yes
C(3) C(4) 1.511(2) yes
C(4) C(5) 1.393(2) yes
C(4) C(9) 1.393(2) yes
C(5) C(6) 1.394(2) yes
C(6) C(7) 1.393(2) yes
C(6) C(10) 1.512(2) yes
C(7) C(8) 1.389(2) yes
C(8) C(9) 1.385(2) yes
C(10) C(11) 1.542(2) yes
C(11) C(12) 1.537(2) yes
C(12) C(13) 1.519(2) yes
C(13) C(14) 1.393(2) yes
C(13) C(18) 1.406(2) yes
C(14) C(15) 1.395(2) yes
C(15) C(16) 1.403(2) yes
C(16) C(17) 1.392(2) yes
C(16) C(19) 1.514(2) yes
C(17) C(18) 1.392(2) yes
C(18) C(30) 1.515(2) yes
C(19) C(20) 1.556(2) yes
C(20) C(21) 1.535(2) yes
C(21) C(22) 1.520(2) yes
C(22) C(23) 1.397(2) yes
C(22) C(27) 1.400(2) yes
C(23) C(24) 1.396(2) yes
C(24) C(25) 1.403(2) yes
C(24) C(28) 1.518(2) yes
C(25) C(26) 1.393(2) yes
C(25) C(31) 1.519(2) yes
C(26) C(27) 1.396(2) yes
C(27) C(42) 1.516(2) yes
C(28) C(29) 1.539(2) yes
C(29) C(30) 1.555(2) yes
C(31) C(32) 1.538(2) yes
C(32) C(33) 1.541(2) yes
C(33) C(34) 1.509(2) yes
C(34) C(35) 1.388(2) yes
C(34) C(39) 1.395(2) yes
C(35) C(36) 1.394(2) yes
C(36) C(37) 1.391(2) yes
C(36) C(40) 1.509(2) yes
C(37) C(38) 1.389(2) yes
C(38) C(39) 1.386(2) yes
C(40) C(41) 1.535(2) yes
C(41) C(42) 1.540(2) yes

loop_
_geom_contact_atom_site_label_1
_geom_contact_atom_site_label_2
_geom_contact_distance
_geom_contact_site_symmetry_2
C(35) C(35) 3.509(2) 3_644

loop_
_geom_torsion_atom_site_label_1
_geom_torsion_atom_site_label_2
_geom_torsion_atom_site_label_3
_geom_torsion_atom_site_label_4
_geom_torsion
_geom_torsion_publ_flag
C(1) C(2) C(3) C(4) -70.2(1) yes
C(1) C(15) C(14) C(13) 171.8(1) yes
C(1) C(15) C(16) C(17) -180.0(1) yes
C(1) C(15) C(16) C(19) -6.2(2) yes
C(2) C(1) C(15) C(14) -105.2(1) yes
C(2) C(1) C(15) C(16) 74.7(1) yes
C(2) C(3) C(4) C(5) 107.9(1) yes
C(2) C(3) C(4) C(9) -69.5(1) yes
C(3) C(2) C(1) C(15) 73.1(1) yes
C(3) C(4) C(5) C(6) -172.6(1) yes
C(3) C(4) C(9) C(8) 176.1(1) yes
C(4) C(5) C(6) C(7) -5.1(2) yes
C(4) C(5) C(6) C(10) 172.2(1) yes
C(4) C(9) C(8) C(7) -1.7(2) yes
C(5) C(4) C(9) C(8) -1.3(2) yes
C(5) C(6) C(7) C(8) 1.9(2) yes
C(5) C(6) C(10) C(11) -107.3(1) yes
C(6) C(5) C(4) C(9) 4.8(2) yes
C(6) C(7) C(8) C(9) 1.4(2) yes
C(6) C(10) C(11) C(12) 69.4(1) yes
C(7) C(6) C(10) C(11) 69.9(2) yes
C(8) C(7) C(6) C(10) -175.4(1) yes
C(10) C(11) C(12) C(13) -72.8(1) yes
C(11) C(12) C(13) C(14) 106.1(1) yes
C(11) C(12) C(13) C(18) -74.1(2) yes
C(12) C(13) C(14) C(15) -172.5(1) yes
C(12) C(13) C(18) C(17) -179.0(1) yes
C(12) C(13) C(18) C(30) 7.6(2) yes
C(13) C(14) C(15) C(16) -8.2(2) yes
C(13) C(18) C(17) C(16) -8.9(2) yes
C(13) C(18) C(30) C(29) 95.3(1) yes
C(14) C(13) C(18) C(17) 0.7(2) yes
C(14) C(13) C(18) C(30) -172.6(1) yes
C(14) C(15) C(16) C(17) 0.0(2) yes
C(14) C(15) C(16) C(19) 173.7(1) yes
C(15) C(14) C(13) C(18) 7.8(2) yes
C(15) C(16) C(17) C(18) 8.6(2) yes
C(15) C(16) C(19) C(20) -96.9(1) yes
C(16) C(17) C(18) C(30) 164.9(1) yes
C(16) C(19) C(20) C(21) -117.3(1) yes
C(17) C(16) C(19) C(20) 76.9(1) yes
C(17) C(18) C(30) C(29) -78.1(1) yes
C(18) C(17) C(16) C(19) -165.6(1) yes
C(18) C(30) C(29) C(28) 118.2(1) yes
C(19) C(20) C(21) C(22) 61.0(1) yes
C(20) C(21) C(22) C(23) 53.9(1) yes
C(20) C(21) C(22) C(27) -123.4(1) yes
C(21) C(22) C(23) C(24) -177.18(10) yes
C(21) C(22) C(27) C(26) 177.24(10) yes
C(21) C(22) C(27) C(42) -5.8(2) yes
C(22) C(23) C(24) C(25) -2.4(2) yes
C(22) C(23) C(24) C(28) 175.02(10) yes
C(22) C(27) C(26) C(25) 2.3(2) yes
C(22) C(27) C(42) C(41) -67.8(1) yes
C(23) C(22) C(27) C(26) -0.1(2) yes
C(23) C(22) C(27) C(42) 176.9(1) yes
C(23) C(24) C(25) C(26) 4.3(2) yes
C(23) C(24) C(25) C(31) -171.7(1) yes
C(23) C(24) C(28) C(29) -54.8(1) yes
C(24) C(23) C(22) C(27) 0.2(2) yes
C(24) C(25) C(26) C(27) -4.4(2) yes
C(24) C(25) C(31) C(32) 68.3(1) yes
C(24) C(28) C(29) C(30) -58.1(1) yes
C(25) C(24) C(28) C(29) 122.5(1) yes
C(25) C(26) C(27) C(42) -174.85(10) yes
C(25) C(31) C(32) C(33) 72.1(1) yes
C(26) C(25) C(24) C(28) -172.98(10) yes
C(26) C(25) C(31) C(32) -107.8(1) yes
C(26) C(27) C(42) C(41) 109.2(1) yes
C(27) C(26) C(25) C(31) 171.8(1) yes
C(27) C(42) C(41) C(40) -70.5(1) yes
C(28) C(24) C(25) C(31) 10.9(2) yes
C(31) C(32) C(33) C(34) -69.0(1) yes
C(32) C(33) C(34) C(35) 111.3(1) yes
C(32) C(33) C(34) C(39) -64.5(2) yes
C(33) C(34) C(35) C(36) -171.2(1) yes
C(33) C(34) C(39) C(38) 173.5(1) yes
C(34) C(35) C(36) C(37) -4.1(2) yes
C(34) C(35) C(36) C(40) 170.9(1) yes
C(34) C(39) C(38) C(37) -0.4(2) yes
C(35) C(34) C(39) C(38) -2.3(2) yes
C(35) C(36) C(37) C(38) 1.2(2) yes
C(35) C(36) C(40) C(41) -111.3(1) yes
C(36) C(35) C(34) C(39) 4.6(2) yes
C(36) C(37) C(38) C(39) 1.0(2) yes
C(36) C(40) C(41) C(42) 67.6(1) yes
C(37) C(36) C(40) C(41) 63.6(2) yes
C(38) C(37) C(36) C(40) -173.8(1) yes
C(38) C(37) C(36) C(40) -173.8(1) yes

loop_
_cod_related_entry_id
_cod_related_entry_database
_cod_related_entry_code
1 ChemSpider 17283889
